data_2005666
loop_
_publ_author_name
'Bachechi, F.'
'Coiro, V. M.'
'Delfini, M.'

_publ_section_title
;
 <i>N</i>-[2-(1-Hydrazonoethyl)-3-benzofuranyl]-<i>p</i>-toluenesulfonamide
;
_journal_issue 11
_journal_name_full 'Acta Crystallographica Section C'
_journal_page_first 2915
_journal_page_last 2917
_journal_paper_doi 10.1107/S0108270196006968
_journal_volume 52
_journal_year 1996
_chemical_formula_moiety 'C17 H17 N3 O3 S1'
_chemical_formula_sum 'C17 H17 N3 O3 S'
_chemical_formula_weight 343.4
_chemical_name_systematic
;
N-[2-(\a-Hydrazonomethyl)-3-benzofuranyl]-p-toluene sulfonamide
;
_space_group_IT_number 14
_space_group_name_Hall '-P 2yn'
_space_group_name_H-M_alt 'P 1 21/n 1'
_symmetry_cell_setting monoclinic
_symmetry_space_group_name_H-M 'P 1 21/n 1'
_atom_type_scat_source 'IntTabIV Tables 2.2A, 2.2C, 2.3.1'
_cell_angle_alpha 90.
_cell_angle_beta 96.51(3)
_cell_angle_gamma 90.
_cell_formula_units_Z 4
_cell_length_a 8.160(2)
_cell_length_b 22.289(4)
_cell_length_c 9.461(2)
_cell_measurement_reflns_used 25
_cell_measurement_temperature 295
_cell_measurement_theta_max 18
_cell_measurement_theta_min 14
_cell_volume 1709.7(6)
_computing_structure_refinement SHELXTL-Plus
_computing_structure_solution 'SHELXTL-Plus (Sheldrick, 1991)'
_diffrn_ambient_temperature 298
_diffrn_measurement_device 'Syntex P2~1~ four-circle'
_diffrn_measurement_method 'profile data from \w'
_diffrn_radiation_monochromator 'equatorial mounted graphite'
_diffrn_radiation_type MoK\a
_diffrn_radiation_wavelength 0.71073
_diffrn_reflns_av_R_equivalents 0.0336
_diffrn_reflns_limit_h_max 10
_diffrn_reflns_limit_h_min 0
_diffrn_reflns_limit_k_max 29
_diffrn_reflns_limit_k_min 0
_diffrn_reflns_limit_l_max 12
_diffrn_reflns_limit_l_min -12
_diffrn_reflns_number 6681
_diffrn_reflns_theta_max 28.0
_diffrn_reflns_theta_min 1.5
_diffrn_standards_decay_% 0.0
_diffrn_standards_interval_count 100
_diffrn_standards_number 3
_exptl_absorpt_coefficient_mu 0.21
_exptl_absorpt_correction_type none
_exptl_crystal_colour 'transparent colourless'
_exptl_crystal_density_diffrn 1.334
_exptl_crystal_density_method 'not measured'
_exptl_crystal_description prism
_exptl_crystal_F_000 720
_exptl_crystal_size_max 0.5
_exptl_crystal_size_mid 0.3
_exptl_crystal_size_min 0.2
_refine_diff_density_max 0.30
_refine_diff_density_min -0.28
_refine_ls_extinction_method none
_refine_ls_goodness_of_fit_obs 1.0785
_refine_ls_hydrogen_treatment 'H atoms refined as riding with the parent C atom'
_refine_ls_matrix_type full
_refine_ls_number_parameters 285
_refine_ls_number_reflns 2289
_refine_ls_R_factor_obs 0.0525
_refine_ls_shift/esd_max 0.153
_refine_ls_structure_factor_coef F
_refine_ls_weighting_scheme 'sigma; w = 1/[\s^2^(F^2^)]'
_refine_ls_wR_factor_obs 0.0593
_reflns_number_observed 2289
_reflns_number_total 4543
_reflns_observed_criterion >3\s(I)
_cod_data_source_file na1246.cif
_cod_data_source_block BACH
_cod_original_cell_volume 1709.6(6)
_cod_original_sg_symbol_H-M 'P 21/n'
_cod_original_formula_sum 'C17 H17 N3 O3 S1'
_cod_database_code 2005666

loop_
_space_group_symop_id
_space_group_symop_operation_xyz
1 x,y,z
2 -x+1/2,y+1/2,-z+1/2
3 -x,-y,-z
4 x+1/2,-y+1/2,z+1/2

loop_
_atom_site_aniso_label
_atom_site_aniso_U_11
_atom_site_aniso_U_22
_atom_site_aniso_U_33
_atom_site_aniso_U_12
_atom_site_aniso_U_13
_atom_site_aniso_U_23
S 0.0433(3) 0.0657(3) 0.0409(4) -0.0013(3) 0.0008(3) -0.0062(3)
N(1) 0.0497(7) 0.0614(7) 0.0430(7) 0.0027(7) 0.0123(7) 0.0008(7)
N(2) 0.0797(8) 0.0717(8) 0.0493(7) 0.0091(7) 0.0204(7) 0.0123(7)
N(3) 0.1174(8) 0.0815(8) 0.0640(8) -0.0012(8) 0.0262(8) 0.0196(8)
O(1) 0.0775(7) 0.0602(6) 0.0420(7) 0.0005(7) 0.0046(6) -0.0079(7)
O(3) 0.0701(7) 0.0868(7) 0.0355(7) 0.0119(7) 0.0010(6) 0.0022(7)
O(4) 0.0529(7) 0.0846(7) 0.0747(7) -0.0163(7) 0.0032(7) -0.0166(8)
C(2) 0.0550(7) 0.0539(7) 0.0412(7) 0.0124(7) 0.0086(7) 0.0002(8)
C(3) 0.0458(7) 0.0526(7) 0.0371(7) 0.0119(7) 0.0061(7) -0.0006(7)
C(4) 0.0499(7) 0.0554(7) 0.0406(7) 0.0107(7) 0.0076(7) 0.0020(8)
C(5) 0.0623(8) 0.0556(7) 0.0516(8) 0.0110(7) 0.0124(7) 0.0015(8)
C(6) 0.0874(8) 0.0614(8) 0.0763(8) 0.0013(8) 0.0136(8) -0.0067(8)
C(7) 0.0871(8) 0.0632(8) 0.0973(8) -0.0005(8) 0.0282(8) 0.0147(8)
C(8) 0.0806(8) 0.0805(8) 0.0674(8) 0.0130(8) 0.0152(8) 0.0285(8)
C(9) 0.0631(8) 0.0725(7) 0.0462(7) 0.0079(8) 0.0113(7) 0.0126(8)
C(10) 0.0623(8) 0.0672(7) 0.0381(7) 0.0206(7) 0.0111(7) 0.0037(8)
C(11) 0.0904(8) 0.1024(8) 0.0389(8) 0.0163(8) 0.0094(8) 0.0013(8)
C(12) 0.0438(7) 0.0506(7) 0.0415(7) -0.0030(7) 0.0077(7) -0.0060(7)
C(13) 0.0576(8) 0.0539(8) 0.0705(8) -0.0069(7) 0.0112(7) 0.0110(8)
C(14) 0.0780(8) 0.0493(8) 0.0790(8) -0.0011(8) 0.0052(8) 0.0183(8)
C(15) 0.0580(8) 0.0579(8) 0.0650(8) 0.0064(7) 0.0046(7) 0.0034(8)
C(16) 0.0493(7) 0.0820(8) 0.0741(8) 0.0070(8) 0.0164(7) 0.0214(8)
C(17) 0.0541(7) 0.0639(7) 0.0601(8) 0.0002(7) 0.0143(7) 0.0177(8)
C(18) 0.0766(8) 0.0848(8) 0.1123(8) 0.0210(8) 0.0032(8) 0.0248(8)

loop_
_atom_site_label
_atom_site_fract_x
_atom_site_fract_y
_atom_site_fract_z
_atom_site_B_iso_or_equiv
S(1) 0.88417(9) 0.12343(4) 0.30650(8) 4.0
N(1) 0.9306(3) 0.0741(1) 0.1877(3) 4.0
N(2) 0.8897(4) 0.0964(1) -0.1073(3) 5.2
N(3) 0.9154(4) 0.1305(2) -0.2271(3) 6.8
O(1) 0.6760(3) -0.0344(1) -0.0160(2) 4.7
O(3) 0.8569(3) 0.0913(1) 0.4324(2) 5.1
O(4) 1.0133(3) 0.1672(1) 0.3112(3) 5.6
C(2) 0.7674(3) 0.0177(1) 0.0005(3) 3.9
C(3) 0.8213(3) 0.0271(1) 0.1407(3) 3.6
C(4) 0.7641(3) -0.0221(1) 0.2201(3) 3.8
C(5) 0.6751(4) -0.0579(1) 0.1179(3) 4.4
C(6) 0.5973(4) -0.1103(2) 0.1487(4) 5.9
C(7) 0.6169(5) -0.1282(2) 0.2904(4) 6.4
C(8) 0.7097(4) -0.0942(2) 0.3936(4) 6.0
C(9) 0.7818(4) -0.0414(2) 0.3626(3) 4.8
C(10) 0.7977(4) 0.0498(2) -0.1278(3) 4.4
C(11) 0.7251(4) 0.0259(2) -0.2697(3) 6.1
C(12) 0.6978(3) 0.1584(3) 0.2411(3) 3.6
C(13) 0.6993(4) 0.2065(3) 0.1483(3) 4.8
C(14) 0.5540(4) 0.2337(4) 0.0978(4) 5.5
C(15) 0.4045(4) 0.2148(3) 0.1388(3) 4.8
C(16) 0.4058(4) 0.1667(4) 0.2311(4) 5.4
C(17) 0.5518(4) 0.1385(3) 0.2828(3) 4.6
C(18) 0.2444(4) 0.2440(4) 0.0794(4) 7.2
H(1) 1.0341(3) 0.0773(1) 0.1493(3) 3.9
H(31) 0.9925(4) 0.1578(2) -0.2034(3) 5.6
H(32) 0.9055(4) 0.0989(2) -0.3079(3) 11.4
H(6) 0.5352(4) -0.1298(4) 0.0658(4) 7.0
H(7) 0.5549(5) -0.1640(4) 0.3265(4) 10.1
H(8) 0.7229(4) -0.1141(4) 0.4855(4) 6.4
H(9) 0.8566(4) -0.0143(3) 0.4400(3) 5.1
H(111) 0.6433(4) 0.0128(2) -0.2720(3) 6.9
H(112) 0.7989(4) -0.0039(2) -0.2994(3) 6.4
H(113) 0.7207(4) 0.0581(2) -0.3374(3) 6.4
H(13) 0.8148(4) 0.2107(1) 0.1188(3) 8.5
H(14) 0.5485(4) 0.2722(2) 0.0514(4) 7.5
H(16) 0.3057(4) 0.1529(2) 0.2647(4) 7.8
H(17) 0.5555(4) 0.1005(2) 0.3441(3) 4.6
H(181) 0.2470(4) 0.2859(2) 0.1026(4) 6.4
H(182) 0.2302(4) 0.2393(2) -0.0222(4) 6.4
H(183) 0.1543(4) 0.2252(2) 0.1191(4) 6.4

loop_
_atom_type_symbol
_atom_type_description
_atom_type_scat_dispersion_real
_atom_type_scat_dispersion_imag
C Carbon .002 .002
O Oxygen .008 .006
H Hydrogen .000 .000
N Nitrogen .004 .003
S Sulfur .110 .124

loop_
_geom_angle_atom_site_label_1
_geom_angle_atom_site_label_2
_geom_angle_atom_site_label_3
_geom_angle
_geom_angle_publ_flag
O(3) S(1) N(1) 107.70(10) yes
O(4) S(1) N(1) 104.50(10) yes
O(4) S(1) O(3) 119.90(10) yes
C(12) S(1) N(1) 108.20(10) yes
C(12) S(1) O(3) 107.80(10) yes
C(12) S(1) O(4) 108.20(10) yes
C(3) N(1) S(1) 121.6(2) yes
C(10) N(2) N(3) 117.1(3) yes
C(5) O(1) C(2) 106.0(2) yes
C(3) C(2) O(1) 110.5(2) yes
C(10) C(2) O(1) 117.4(2) yes
C(10) C(2) C(3) 132.0(3) yes
C(2) C(3) N(1) 122.8(3) yes
C(4) C(3) N(1) 129.2(2) yes
C(4) C(3) C(2) 107.6(3) yes
C(5) C(4) C(3) 104.4(2) yes
C(9) C(4) C(3) 136.9(3) yes
C(9) C(4) C(5) 118.6(3) yes
C(4) C(5) O(1) 111.5(3) yes
C(6) C(5) O(1) 124.8(3) yes
C(6) C(5) C(4) 123.7(3) yes
C(7) C(6) C(5) 116.3(3) yes
C(8) C(7) C(6) 121.0(4) yes
C(9) C(8) C(7) 122.3(3) yes
C(8) C(9) C(4) 118.1(3) yes
C(2) C(10) N(2) 115.1(3) yes
C(11) C(10) N(2) 125.8(3) yes
C(11) C(10) C(2) 119.1(3) yes
C(13) C(12) S(1) 119.7(2) yes
C(17) C(12) S(1) 120.1(2) yes
C(17) C(12) C(13) 120.2(3) yes
C(14) C(13) C(12) 119.6(3) yes
C(15) C(14) C(13) 121.5(3) yes
C(16) C(15) C(14) 117.9(3) yes
C(18) C(15) C(14) 121.1(3) yes
C(18) C(15) C(16) 121.0(3) yes
C(17) C(16) C(15) 121.4(3) yes
C(16) C(17) C(12) 119.4(4) yes

loop_
_geom_bond_atom_site_label_1
_geom_bond_atom_site_label_2
_geom_bond_distance
_geom_bond_publ_flag
S(1) N(1) 1.648(3) yes
S(1) O(3) 1.428(2) yes
S(1) O(4) 1.433(3) yes
S(1) C(12) 1.758(3) yes
N(1) C(3) 1.413(4) yes
N(2) N(3) 1.401(4) yes
N(2) C(10) 1.284(5) yes
O(1) C(2) 1.379(4) yes
O(1) C(5) 1.372(4) yes
C(2) C(3) 1.366(4) yes
C(2) C(10) 1.453(4) yes
C(3) C(4) 1.438(4) yes
C(4) C(5) 1.392(4) yes
C(4) C(9) 1.407(4) yes
C(5) C(6) 1.378(5) yes
C(6) C(7) 1.390(6) yes
C(7) C(8) 1.390(5) yes
C(8) C(9) 1.362(5) yes
C(10) C(11) 1.502(4) yes
C(12) C(13) 1.387(4) yes
C(12) C(17) 1.370(4) yes
C(13) C(14) 1.369(5) yes
C(14) C(15) 1.387(5) yes
C(15) C(16) 1.381(5) yes
C(15) C(18) 1.510(5) yes
C(16) C(17) 1.386(4) yes
